data_1577218
loop_
_publ_author_name
'Alcock, Nathan M.'
'Huzan, Myron'
'Burrow, Timothy'
'Hunault, Myrtille O.J.Y'
'Tamain, Christelle'
'Autillo, Matthieu'
'Dumas, Thomas'
'Baker, Michael Lloyd'

_publ_section_title
;
 Resolving the inner versus outer component of the 5 f radial wavefunction
 in the early actinides
;
_journal_name_full 'Chemical Science'
_journal_paper_doi 10.1039/D6SC02413K
_journal_year 2026
_chemical_formula_sum 'C16 H28 Cl6 N2 Np'
_chemical_formula_weight 698.10
_space_group_crystal_system monoclinic
_space_group_IT_number 15
_space_group_name_Hall '-C 2yc'
_space_group_name_H-M_alt 'C 1 2/c 1'
_atom_sites_solution_hydrogens geom
_audit_creation_method SHELXL-2017/1
_audit_update_record
;
2025-06-24 deposited with the CCDC.	2026-05-07 downloaded from the CCDC.
;
_cell_angle_alpha 90
_cell_angle_beta 90.1800(10)
_cell_angle_gamma 90
_cell_formula_units_Z 4
_cell_length_a 14.0910(5)
_cell_length_b 14.7638(5)
_cell_length_c 13.0580(5)
_cell_measurement_reflns_used 9509
_cell_measurement_temperature 200(2)
_cell_measurement_theta_max 36.34
_cell_measurement_theta_min 3.17
_cell_volume 2716.53(17)
_computing_data_collection 'BRUKER APEX III'
_computing_structure_refinement 'SHELXL-2019/1 (Sheldrick, 2019)'
_computing_structure_solution 'SHELXT 2014/5 (Sheldrick, 2014)'
_diffrn_ambient_temperature 200(2)
_diffrn_measured_fraction_theta_full 0.948
_diffrn_measured_fraction_theta_max 0.980
_diffrn_measurement_device_type 'Bruker APEX-II CCD'
_diffrn_measurement_method '\f and \w scans'
_diffrn_radiation_type MoK\a
_diffrn_radiation_wavelength 0.71073
_diffrn_reflns_av_R_equivalents 0.0356
_diffrn_reflns_av_unetI/netI 0.0174
_diffrn_reflns_Laue_measured_fraction_full 0.948
_diffrn_reflns_Laue_measured_fraction_max 0.980
_diffrn_reflns_limit_h_max 23
_diffrn_reflns_limit_h_min -23
_diffrn_reflns_limit_k_max 24
_diffrn_reflns_limit_k_min -24
_diffrn_reflns_limit_l_max 21
_diffrn_reflns_limit_l_min -21
_diffrn_reflns_number 65542
_diffrn_reflns_point_group_measured_fraction_full 0.948
_diffrn_reflns_point_group_measured_fraction_max 0.980
_diffrn_reflns_theta_full 25.242
_diffrn_reflns_theta_max 36.356
_diffrn_reflns_theta_min 3.170
_exptl_absorpt_coefficient_mu 4.419
_exptl_absorpt_correction_T_max 0.4383
_exptl_absorpt_correction_T_min 0.2950
_exptl_absorpt_correction_type multi-scan
_exptl_absorpt_process_details SADABS
_exptl_crystal_colour purple
_exptl_crystal_density_diffrn 1.707
_exptl_crystal_density_meas ?
_exptl_crystal_density_method 'not measured'
_exptl_crystal_description 'block fragment'
_exptl_crystal_F_000 1332
_exptl_crystal_size_max 0.400
_exptl_crystal_size_mid 0.230
_exptl_crystal_size_min 0.180
_refine_diff_density_max 1.917
_refine_diff_density_min -1.892
_refine_diff_density_rms 0.090
_refine_ls_extinction_method none
_refine_ls_goodness_of_fit_ref 1.046
_refine_ls_hydrogen_treatment constr
_refine_ls_matrix_type full
_refine_ls_number_parameters 135
_refine_ls_number_reflns 6483
_refine_ls_number_restraints 2
_refine_ls_restrained_S_all 1.077
_refine_ls_R_factor_all 0.0308
_refine_ls_R_factor_gt 0.0241
_refine_ls_shift/su_max 0.006
_refine_ls_shift/su_mean 0.000
_refine_ls_structure_factor_coef Fsqd
_refine_ls_weighting_details 'w=1/[\s^2^(Fo^2^)+(0.0280P)^2^+5.7631P] where P=(Fo^2^+2Fc^2^)/3'
_refine_ls_weighting_scheme calc
_refine_ls_wR_factor_gt 0.0622
_refine_ls_wR_factor_ref 0.0680
_reflns_Friedel_coverage 0.000
_reflns_number_gt 5314
_reflns_number_total 6483
_reflns_threshold_expression 'I > 2\s(I)'
_cod_data_source_file d6sc02413k2.cif
_cod_data_source_block c2c
_cod_depositor_comments
;
The following automatic conversions were performed:

data item '_exptl_crystal_density_meas' value 'not measured' was
changed to '?' -- the value is perceived as not measured.

Automatic conversion script
Id: cif_fix_values 8170 2020-07-09 18:12:32Z antanas 
;
_cod_original_sg_symbol_H-M 'C 2/c'
_cod_database_code 1577218
_shelx_shelxl_version_number 2017/1
_shelx_space_group_comment
;
The symmetry employed for this shelxl refinement is uniquely defined
by the following loop, which should always be used as a source of
symmetry information in preference to the above space-group names.
They are only intended as comments.
;
_shelx_estimated_absorpt_t_min 0.271
_shelx_estimated_absorpt_t_max 0.503

loop_
_space_group_symop_operation_xyz
'x, y, z'
'-x, y, -z+1/2'
'x+1/2, y+1/2, z'
'-x+1/2, y+1/2, -z+1/2'
'-x, -y, -z'
'x, -y, z-1/2'
'-x+1/2, -y+1/2, -z'
'x+1/2, -y+1/2, z-1/2'

loop_
_atom_site_label
_atom_site_type_symbol
_atom_site_fract_x
_atom_site_fract_y
_atom_site_fract_z
_atom_site_U_iso_or_equiv
_atom_site_adp_type
_atom_site_occupancy
_atom_site_site_symmetry_order
_atom_site_calc_flag
_atom_site_refinement_flags_posn
_atom_site_refinement_flags_adp
_atom_site_refinement_flags_occupancy
_atom_site_disorder_assembly
_atom_site_disorder_group
Np1 Np 0.250000 0.250000 0.500000 0.02477(3) Uani 1 2 d S . P . .
Cl1 Cl 0.20391(6) 0.25085(3) 0.30782(5) 0.04385(13) Uani 1 1 d . . . . .
Cl2 Cl 0.28490(5) 0.42438(3) 0.49604(5) 0.04214(11) Uani 1 1 d . . . . .
Cl3 Cl 0.07305(4) 0.28084(5) 0.54626(6) 0.04848(14) Uani 1 1 d . . . . .
N1 N 0.500000 0.49440(15) 0.250000 0.0271(4) Uani 1 2 d S T P . .
N2 N 1.000000 0.4877(2) 0.250000 0.0504(8) Uani 1 2 d DS T P . .
C1 C 0.58196(14) 0.55256(15) 0.21307(16) 0.0344(4) Uani 1 1 d . . . . .
H1A H 0.609783 0.584370 0.272773 0.041 Uiso 1 1 calc R U . . .
H1B H 0.631543 0.512321 0.184692 0.041 Uiso 1 1 calc R U . . .
C2 C 0.46647(15) 0.43644(14) 0.16080(15) 0.0342(4) Uani 1 1 d . . . . .
H2A H 0.440506 0.476846 0.107088 0.041 Uiso 1 1 calc R U . . .
H2B H 0.522104 0.404887 0.131459 0.041 Uiso 1 1 calc R U . . .
C3 C 0.5561(2) 0.62188(18) 0.13313(18) 0.0473(6) Uani 1 1 d . . . . .
H3A H 0.612864 0.656155 0.113828 0.071 Uiso 1 1 calc R U . . .
H3B H 0.530217 0.591209 0.072631 0.071 Uiso 1 1 calc R U . . .
H3C H 0.508413 0.663406 0.160892 0.071 Uiso 1 1 calc R U . . .
C4 C 0.39202(19) 0.36647(19) 0.1870(2) 0.0496(6) Uani 1 1 d . . . . .
H4A H 0.374779 0.332491 0.125252 0.074 Uiso 1 1 calc R U . . .
H4B H 0.417403 0.324726 0.238654 0.074 Uiso 1 1 calc R U . . .
H4C H 0.335622 0.396845 0.214229 0.074 Uiso 1 1 calc R U . . .
C7 C 1.1035(3) 0.4040(2) 0.1239(3) 0.0671(9) Uani 1 1 d D . . . .
C5 C 1.0387(3) 0.4787(3) 0.1396(2) 0.0508(13) Uani 0.514(4) 1 d D . P A -1
H5A H 0.984228 0.471461 0.092211 0.061 Uiso 0.514(4) 1 calc R U P A -1
H5B H 1.071442 0.535667 0.121314 0.061 Uiso 0.514(4) 1 calc R U P A -1
C6 C 0.9444(3) 0.5709(3) 0.2408(4) 0.0437(10) Uani 0.514(4) 1 d . . P A -1
H6A H 0.939671 0.596962 0.310504 0.052 Uiso 0.514(4) 1 calc R U P A -1
H6B H 0.982786 0.613835 0.199930 0.052 Uiso 0.514(4) 1 calc R U P A -1
C6' C 0.9111(3) 0.5010(3) 0.1879(3) 0.0375(9) Uani 0.486(4) 1 d . . P A -2
H6'1 H 0.931297 0.500750 0.115378 0.045 Uiso 0.486(4) 1 calc R U P A -2
H6'2 H 0.872938 0.445353 0.197779 0.045 Uiso 0.486(4) 1 calc R U P A -2
C5' C 1.0493(4) 0.4027(4) 0.2257(4) 0.0510(13) Uani 0.486(4) 1 d D . P A -2
H5'1 H 1.002129 0.353035 0.223542 0.061 Uiso 0.486(4) 1 calc R U P A -2
H5'2 H 1.094695 0.388965 0.281687 0.061 Uiso 0.486(4) 1 calc R U P A -2
C8 C 0.8489(3) 0.5719(3) 0.1974(4) 0.0859(13) Uani 1 1 d . . . . .

loop_
_atom_site_aniso_label
_atom_site_aniso_U_11
_atom_site_aniso_U_22
_atom_site_aniso_U_33
_atom_site_aniso_U_23
_atom_site_aniso_U_13
_atom_site_aniso_U_12
Np1 0.02629(5) 0.02177(5) 0.02623(5) 0.00083(3) -0.00330(3) -0.00044(3)
Cl1 0.0609(4) 0.0407(3) 0.0299(2) 0.00419(17) -0.0122(2) -0.0105(2)
Cl2 0.0541(3) 0.02493(18) 0.0474(3) 0.00303(18) -0.0042(2) -0.00525(19)
Cl3 0.0301(2) 0.0501(3) 0.0653(4) -0.0192(3) 0.0022(2) 0.0012(2)
N1 0.0257(8) 0.0282(9) 0.0274(9) 0.000 -0.0021(7) 0.000
N2 0.0506(16) 0.0304(12) 0.070(2) 0.000 -0.0278(15) 0.000
C1 0.0318(8) 0.0371(9) 0.0343(8) -0.0009(7) 0.0032(7) -0.0088(7)
C2 0.0354(9) 0.0349(9) 0.0322(8) -0.0048(7) -0.0033(7) -0.0046(7)
C3 0.0630(15) 0.0448(12) 0.0342(10) 0.0064(9) 0.0011(10) -0.0179(11)
C4 0.0441(12) 0.0469(13) 0.0579(14) -0.0062(11) -0.0038(10) -0.0162(10)
C7 0.086(2) 0.0529(17) 0.0620(18) 0.0038(14) -0.0174(17) 0.0115(16)
C5 0.049(3) 0.0313(19) 0.072(3) 0.006(2) -0.019(2) 0.0002(17)
C6 0.040(2) 0.042(2) 0.048(2) -0.0116(18) -0.0037(17) 0.0043(17)
C6' 0.040(2) 0.038(2) 0.0341(18) -0.0017(15) -0.0078(15) 0.0074(16)
C5' 0.059(3) 0.039(2) 0.055(3) 0.005(2) -0.003(2) 0.022(2)
C8 0.0457(16) 0.080(2) 0.132(4) 0.021(2) -0.033(2) 0.0050(16)

loop_
_atom_type_symbol
_atom_type_description
_atom_type_scat_dispersion_real
_atom_type_scat_dispersion_imag
_atom_type_scat_source
C C 0.0033 0.0016 'International Tables Vol C Tables 4.2.6.8 and 6.1.1.4'
H H 0.0000 0.0000 'International Tables Vol C Tables 4.2.6.8 and 6.1.1.4'
N N 0.0061 0.0033 'International Tables Vol C Tables 4.2.6.8 and 6.1.1.4'
Cl Cl 0.1484 0.1585 'International Tables Vol C Tables 4.2.6.8 and 6.1.1.4'
Np Np -11.4937 4.1493 'International Tables Vol C Tables 4.2.6.8 and 6.1.1.4'

loop_
_geom_angle_atom_site_label_1
_geom_angle_atom_site_label_2
_geom_angle_atom_site_label_3
_geom_angle
_geom_angle_site_symmetry_1
_geom_angle_site_symmetry_3
_geom_angle_publ_flag
Cl1 Np1 Cl1 180.0 7_556 . ?
Cl1 Np1 Cl3 90.77(3) 7_556 . ?
Cl1 Np1 Cl3 89.23(3) . . ?
Cl1 Np1 Cl3 89.23(3) 7_556 7_556 ?
Cl1 Np1 Cl3 90.77(3) . 7_556 ?
Cl3 Np1 Cl3 180.0 . 7_556 ?
Cl1 Np1 Cl2 88.707(17) 7_556 . ?
Cl1 Np1 Cl2 91.294(17) . . ?
Cl3 Np1 Cl2 90.73(2) . . ?
Cl3 Np1 Cl2 89.27(2) 7_556 . ?
Cl1 Np1 Cl2 91.293(17) 7_556 7_556 ?
Cl1 Np1 Cl2 88.707(17) . 7_556 ?
Cl3 Np1 Cl2 89.27(2) . 7_556 ?
Cl3 Np1 Cl2 90.73(2) 7_556 7_556 ?
Cl2 Np1 Cl2 180.00(3) . 7_556 ?
C1 N1 C1 111.2(2) . 2_655 ?
C1 N1 C2 108.05(11) . . ?
C1 N1 C2 109.08(12) 2_655 . ?
C1 N1 C2 109.08(12) . 2_655 ?
C1 N1 C2 108.05(11) 2_655 2_655 ?
C2 N1 C2 111.4(2) . 2_655 ?
C5' N2 C6' 112.9(3) . . ?
C6 N2 C5 100.7(3) . . ?
C3 C1 N1 114.95(18) . . ?
C3 C1 H1A 108.5 . . ?
N1 C1 H1A 108.5 . . ?
C3 C1 H1B 108.5 . . ?
N1 C1 H1B 108.5 . . ?
H1A C1 H1B 107.5 . . ?
C4 C2 N1 115.16(18) . . ?
C4 C2 H2A 108.5 . . ?
N1 C2 H2A 108.5 . . ?
C4 C2 H2B 108.5 . . ?
N1 C2 H2B 108.5 . . ?
H2A C2 H2B 107.5 . . ?
C1 C3 H3A 109.5 . . ?
C1 C3 H3B 109.5 . . ?
H3A C3 H3B 109.5 . . ?
C1 C3 H3C 109.5 . . ?
H3A C3 H3C 109.5 . . ?
H3B C3 H3C 109.5 . . ?
C2 C4 H4A 109.5 . . ?
C2 C4 H4B 109.5 . . ?
H4A C4 H4B 109.5 . . ?
C2 C4 H4C 109.5 . . ?
H4A C4 H4C 109.5 . . ?
H4B C4 H4C 109.5 . . ?
C7 C5 N2 115.0(3) . . ?
C7 C5 H5A 108.5 . . ?
N2 C5 H5A 108.5 . . ?
C7 C5 H5B 108.5 . . ?
N2 C5 H5B 108.5 . . ?
H5A C5 H5B 107.5 . . ?
C8 C6 N2 122.2(4) . . ?
C8 C6 H6A 106.8 . . ?
N2 C6 H6A 106.8 . . ?
C8 C6 H6B 106.8 . . ?
N2 C6 H6B 106.8 . . ?
H6A C6 H6B 106.6 . . ?
C8 C6' N2 125.6(4) . . ?
C8 C6' H6'1 105.9 . . ?
N2 C6' H6'1 105.9 . . ?
C8 C6' H6'2 105.9 . . ?
N2 C6' H6'2 105.9 . . ?
H6'1 C6' H6'2 106.2 . . ?
N2 C5' C7 114.4(3) . . ?
N2 C5' H5'1 108.7 . . ?
C7 C5' H5'1 108.7 . . ?
N2 C5' H5'2 108.7 . . ?
C7 C5' H5'2 108.7 . . ?
H5'1 C5' H5'2 107.6 . . ?

loop_
_geom_bond_atom_site_label_1
_geom_bond_atom_site_label_2
_geom_bond_distance
_geom_bond_site_symmetry_2
_geom_bond_publ_flag
Np1 Cl1 2.5902(6) 7_556 ?
Np1 Cl1 2.5902(6) . ?
Np1 Cl3 2.6074(6) . ?
Np1 Cl3 2.6074(6) 7_556 ?
Np1 Cl2 2.6216(5) . ?
Np1 Cl2 2.6216(5) 7_556 ?
N1 C1 1.519(2) . ?
N1 C1 1.519(2) 2_655 ?
N1 C2 1.519(2) . ?
N1 C2 1.519(2) 2_655 ?
N2 C6 1.462(5) . ?
N2 C5' 1.470(5) . ?
N2 C6' 1.503(4) . ?
N2 C5 1.548(3) . ?
C1 C3 1.506(3) . ?
C1 H1A 0.9900 . ?
C1 H1B 0.9900 . ?
C2 C4 1.513(3) . ?
C2 H2A 0.9900 . ?
C2 H2B 0.9900 . ?
C3 H3A 0.9800 . ?
C3 H3B 0.9800 . ?
C3 H3C 0.9800 . ?
C4 H4A 0.9800 . ?
C4 H4B 0.9800 . ?
C4 H4C 0.9800 . ?
C7 C5 1.447(6) . ?
C7 C5' 1.536(3) . ?
C5 H5A 0.9900 . ?
C5 H5B 0.9900 . ?
C6 C8 1.459(6) . ?
C6 H6A 0.9900 . ?
C6 H6B 0.9900 . ?
C6' C8 1.371(6) . ?
C6' H6'1 0.9900 . ?
C6' H6'2 0.9900 . ?
C5' H5'1 0.9900 . ?
C5' H5'2 0.9900 . ?
